data_7031199
loop_
_publ_author_name
'Rakesh, Prakul'
'Singh, Harkesh B.'
'Jasinski, Jerry P.'
'Golen, James A.'

_publ_section_title
;
 Synthesis, structure and reactivity of
 [o-(2,6-diisopropylphenyliminomethinyl)phenyl]selenenyl selenocyanate
 (RSeSeCN) and related derivatives.
;
_journal_issue 25
_journal_name_full 'Dalton transactions (Cambridge, England : 2003)'
_journal_page_first 9431
_journal_page_last 9437
_journal_paper_doi 10.1039/c4dt00157e
_journal_volume 43
_journal_year 2014
_chemical_formula_moiety 'C19 H22 I N Se'
_chemical_formula_sum 'C19 H22 I N Se'
_chemical_formula_weight 470.24
_chemical_name_systematic
; 
 ? 
;
_space_group_IT_number 61
_symmetry_cell_setting orthorhombic
_symmetry_space_group_name_Hall '-P 2ac 2ab'
_symmetry_space_group_name_H-M 'P b c a'
_atom_sites_solution_hydrogens geom
_atom_sites_solution_primary direct
_atom_sites_solution_secondary difmap
_audit_creation_method SHELXL-97
_cell_angle_alpha 90.00
_cell_angle_beta 90.00
_cell_angle_gamma 90.00
_cell_formula_units_Z 8
_cell_length_a 9.5672(2)
_cell_length_b 17.2716(2)
_cell_length_c 23.5022(5)
_cell_measurement_reflns_used 12060
_cell_measurement_temperature 173(2)
_cell_measurement_theta_max 32.30
_cell_measurement_theta_min 2.98
_cell_volume 3883.52(12)
_computing_cell_refinement '<i>CrysAlisPRO</i> (Oxford Diffraction, 2010)'
_computing_data_collection '<i>CrysAlisPRO</i> (Oxford Diffraction, 2010)'
_computing_data_reduction '<i>CrysAlisRED</i> (Oxford Diffraction, 2010)'
_computing_molecular_graphics '<i>SHELXTL</i> (Bruker, 2000)'
_computing_publication_material '<i>SHELXTL</i> (Bruker, 2000)'
_computing_structure_refinement '<i>SHELXL97</i> (Sheldrick, 2008)'
_computing_structure_solution '<i>SHELXS97</i> (Sheldrick, 2008)'
_diffrn_ambient_temperature 173(2)
_diffrn_detector_area_resol_mean 16.1500
_diffrn_measured_fraction_theta_full 0.998
_diffrn_measured_fraction_theta_max 0.999
_diffrn_measurement_device_type 'Xcalibur, Eos, Gemini'
_diffrn_measurement_method ' \w scans'
_diffrn_radiation_monochromator graphite
_diffrn_radiation_source 'Enhance (Mo) X-ray Source'
_diffrn_radiation_type MoK\a
_diffrn_radiation_wavelength 0.71073
_diffrn_reflns_av_R_equivalents 0.0418
_diffrn_reflns_av_sigmaI/netI 0.0221
_diffrn_reflns_limit_h_max 12
_diffrn_reflns_limit_h_min -12
_diffrn_reflns_limit_k_max 23
_diffrn_reflns_limit_k_min -23
_diffrn_reflns_limit_l_max 30
_diffrn_reflns_limit_l_min -31
_diffrn_reflns_number 42681
_diffrn_reflns_theta_full 25.00
_diffrn_reflns_theta_max 28.70
_diffrn_reflns_theta_min 2.99
_exptl_absorpt_coefficient_mu 3.521
_exptl_absorpt_correction_T_max 0.7659
_exptl_absorpt_correction_T_min 0.6202
_exptl_absorpt_correction_type multi-scan
_exptl_absorpt_process_details 'CrysAlisRED; Oxford Diffraction, 2010.'
_exptl_crystal_colour yellow
_exptl_crystal_density_diffrn 1.609
_exptl_crystal_density_method 'not measured'
_exptl_crystal_description block
_exptl_crystal_F_000 1840
_exptl_crystal_size_max 0.15
_exptl_crystal_size_mid 0.12
_exptl_crystal_size_min 0.08
_refine_diff_density_max 0.624
_refine_diff_density_min -0.665
_refine_diff_density_rms 0.075
_refine_ls_extinction_method none
_refine_ls_goodness_of_fit_ref 1.057
_refine_ls_hydrogen_treatment constr
_refine_ls_matrix_type full
_refine_ls_number_parameters 203
_refine_ls_number_reflns 5007
_refine_ls_number_restraints 0
_refine_ls_restrained_S_all 1.057
_refine_ls_R_factor_all 0.0370
_refine_ls_R_factor_gt 0.0275
_refine_ls_shift/su_max 0.002
_refine_ls_shift/su_mean 0.000
_refine_ls_structure_factor_coef Fsqd
_refine_ls_weighting_details 'calc w=1/[\s^2^(Fo^2^)+(0.0233P)^2^+3.3134P] where P=(Fo^2^+2Fc^2^)/3'
_refine_ls_weighting_scheme calc
_refine_ls_wR_factor_gt 0.0558
_refine_ls_wR_factor_ref 0.0593
_reflns_number_gt 4276
_reflns_number_total 5007
_reflns_threshold_expression >2sigma(I)
_cod_data_source_file c4dt00157e2.cif
_cod_data_source_block hbs-15
_cod_depositor_comments
;
The following automatic conversions were performed:

'_symmetry_cell_setting' value 'Orthorhombic' changed to
'orthorhombic' according to
/usr/data/users/saulius/crontab/automatic-downloads/rss-feeds/RSC/lib/dictionaries/cif_core.dic
dictionary named 'cif_core.dic' version 2.4.2 from 2011-04-26.

Automatic conversion script
Id: cif_fix_values 2281 2013-09-26 08:29:07Z andrius 

 Adding full bibliography for 7031197--7031200.cif.
;
_cod_original_sg_symbol_Hall '-P 2ac 2ab '
_cod_original_sg_symbol_H-M Pbca
_cod_database_code 7031199

loop_
_symmetry_equiv_pos_as_xyz
'x, y, z'
'-x+1/2, -y, z+1/2'
'-x, y+1/2, -z+1/2'
'x+1/2, -y+1/2, -z'
'-x, -y, -z'
'x-1/2, y, -z-1/2'
'x, -y-1/2, z-1/2'
'-x-1/2, y-1/2, z'

loop_
_atom_site_label
_atom_site_type_symbol
_atom_site_fract_x
_atom_site_fract_y
_atom_site_fract_z
_atom_site_U_iso_or_equiv
_atom_site_adp_type
_atom_site_occupancy
_atom_site_symmetry_multiplicity
_atom_site_calc_flag
_atom_site_refinement_flags
Se1 Se 0.40800(2) 0.199541(12) 0.617844(10) 0.02237(6) Uani 1 1 d .
I1 I 0.442540(18) 0.034953(9) 0.638537(8) 0.03411(6) Uani 1 1 d .
N1 N 0.37900(19) 0.31185(10) 0.60095(8) 0.0213(4) Uani 1 1 d .
C1 C 0.2475(2) 0.21385(12) 0.66391(9) 0.0205(4) Uani 1 1 d .
C2 C 0.1812(3) 0.15947(13) 0.69813(11) 0.0281(5) Uani 1 1 d .
H2A H 0.2161 0.1081 0.7007 0.034 Uiso 1 1 calc R
C3 C 0.0638(3) 0.18119(15) 0.72830(12) 0.0342(6) Uani 1 1 d .
H3A H 0.0189 0.1442 0.7520 0.041 Uiso 1 1 calc R
C4 C 0.0096(3) 0.25555(15) 0.72505(11) 0.0335(6) Uani 1 1 d .
H4A H -0.0727 0.2685 0.7456 0.040 Uiso 1 1 calc R
C5 C 0.0748(2) 0.31052(14) 0.69218(11) 0.0273(5) Uani 1 1 d .
H5A H 0.0387 0.3617 0.6901 0.033 Uiso 1 1 calc R
C6 C 0.1954(2) 0.29008(12) 0.66169(10) 0.0212(4) Uani 1 1 d .
C7 C 0.2719(2) 0.34161(13) 0.62597(10) 0.0222(5) Uani 1 1 d .
H7A H 0.2457 0.3942 0.6210 0.027 Uiso 1 1 calc R
C8 C 0.4766(2) 0.35389(12) 0.56578(10) 0.0230(5) Uani 1 1 d .
C9 C 0.4722(2) 0.34295(14) 0.50706(11) 0.0278(5) Uani 1 1 d .
C10 C 0.5694(3) 0.38372(15) 0.47446(12) 0.0350(6) Uani 1 1 d .
H10A H 0.5692 0.3781 0.4343 0.042 Uiso 1 1 calc R
C11 C 0.6654(3) 0.43201(15) 0.49984(12) 0.0380(6) Uani 1 1 d .
H11A H 0.7308 0.4593 0.4770 0.046 Uiso 1 1 calc R
C12 C 0.6677(3) 0.44111(14) 0.55811(12) 0.0334(6) Uani 1 1 d .
H12A H 0.7344 0.4749 0.5748 0.040 Uiso 1 1 calc R
C13 C 0.5742(2) 0.40173(13) 0.59299(11) 0.0251(5) Uani 1 1 d .
C14 C 0.5813(3) 0.41091(14) 0.65719(11) 0.0301(5) Uani 1 1 d .
H14A H 0.5140 0.3731 0.6742 0.036 Uiso 1 1 calc R
C15 C 0.5349(5) 0.4915(2) 0.67499(17) 0.0740(12) Uani 1 1 d .
H15A H 0.4437 0.5030 0.6580 0.111 Uiso 1 1 calc R
H15B H 0.6037 0.5296 0.6619 0.111 Uiso 1 1 calc R
H15C H 0.5275 0.4938 0.7165 0.111 Uiso 1 1 calc R
C16 C 0.7248(3) 0.3918(2) 0.67994(15) 0.0561(9) Uani 1 1 d .
H16A H 0.7259 0.3989 0.7213 0.084 Uiso 1 1 calc R
H16B H 0.7941 0.4261 0.6624 0.084 Uiso 1 1 calc R
H16C H 0.7476 0.3378 0.6709 0.084 Uiso 1 1 calc R
C17 C 0.3699(3) 0.28778(16) 0.47866(12) 0.0358(6) Uani 1 1 d .
H17A H 0.3012 0.2706 0.5081 0.043 Uiso 1 1 calc R
C18 C 0.4480(4) 0.2156(2) 0.45721(17) 0.0615(10) Uani 1 1 d .
H18A H 0.4947 0.1901 0.4893 0.092 Uiso 1 1 calc R
H18B H 0.5178 0.2310 0.4289 0.092 Uiso 1 1 calc R
H18C H 0.3812 0.1797 0.4398 0.092 Uiso 1 1 calc R
C19 C 0.2891(4) 0.3254(3) 0.43090(18) 0.0763(13) Uani 1 1 d .
H19A H 0.2369 0.3699 0.4457 0.114 Uiso 1 1 calc R
H19B H 0.2236 0.2878 0.4146 0.114 Uiso 1 1 calc R
H19C H 0.3542 0.3429 0.4014 0.114 Uiso 1 1 calc R

loop_
_atom_site_aniso_label
_atom_site_aniso_U_11
_atom_site_aniso_U_22
_atom_site_aniso_U_33
_atom_site_aniso_U_23
_atom_site_aniso_U_13
_atom_site_aniso_U_12
Se1 0.02207(11) 0.01977(10) 0.02527(12) 0.00160(9) 0.00310(9) -0.00020(8)
I1 0.03929(10) 0.01884(8) 0.04421(11) 0.00238(7) -0.00423(7) 0.00250(6)
N1 0.0214(9) 0.0178(8) 0.0248(10) 0.0029(7) 0.0035(7) -0.0006(7)
C1 0.0199(10) 0.0224(10) 0.0191(11) -0.0002(8) -0.0003(8) -0.0035(8)
C2 0.0333(12) 0.0228(11) 0.0284(13) 0.0032(9) 0.0023(10) -0.0056(9)
C3 0.0394(14) 0.0330(13) 0.0304(14) 0.0027(11) 0.0128(11) -0.0111(10)
C4 0.0318(13) 0.0373(13) 0.0313(14) -0.0021(11) 0.0140(11) -0.0051(10)
C5 0.0268(12) 0.0258(11) 0.0294(13) -0.0010(10) 0.0059(10) 0.0000(9)
C6 0.0208(10) 0.0224(10) 0.0205(11) 0.0008(9) 0.0002(8) -0.0035(8)
C7 0.0202(10) 0.0204(10) 0.0261(13) 0.0014(8) 0.0025(9) 0.0003(8)
C8 0.0206(10) 0.0192(10) 0.0291(13) 0.0060(9) 0.0080(9) 0.0019(8)
C9 0.0248(12) 0.0296(12) 0.0288(13) 0.0036(10) 0.0036(10) 0.0010(9)
C10 0.0346(14) 0.0416(15) 0.0287(14) 0.0076(11) 0.0113(11) 0.0000(11)
C11 0.0356(14) 0.0370(14) 0.0414(16) 0.0098(12) 0.0144(12) -0.0084(11)
C12 0.0287(12) 0.0281(12) 0.0435(16) 0.0030(11) 0.0083(11) -0.0074(10)
C13 0.0241(11) 0.0212(10) 0.0302(13) 0.0021(9) 0.0062(9) 0.0007(8)
C14 0.0306(12) 0.0297(12) 0.0299(13) 0.0006(10) 0.0020(10) -0.0051(9)
C15 0.129(4) 0.0465(19) 0.046(2) -0.0136(17) 0.000(2) 0.027(2)
C16 0.0335(16) 0.084(2) 0.051(2) 0.0168(18) -0.0029(14) -0.0079(15)
C17 0.0325(13) 0.0459(15) 0.0290(14) 0.0024(12) 0.0024(11) -0.0083(11)
C18 0.061(2) 0.065(2) 0.059(2) -0.0317(19) 0.0131(17) -0.0145(17)
C19 0.064(2) 0.092(3) 0.073(3) 0.033(2) -0.033(2) -0.027(2)

loop_
_atom_type_symbol
_atom_type_description
_atom_type_scat_dispersion_real
_atom_type_scat_dispersion_imag
_atom_type_scat_source
C C 0.0033 0.0016 'International Tables Vol C Tables 4.2.6.8 and 6.1.1.4'
H H 0.0000 0.0000 'International Tables Vol C Tables 4.2.6.8 and 6.1.1.4'
N N 0.0061 0.0033 'International Tables Vol C Tables 4.2.6.8 and 6.1.1.4'
Se Se -0.0929 2.2259 'International Tables Vol C Tables 4.2.6.8 and 6.1.1.4'
I I -0.4742 1.8119 'International Tables Vol C Tables 4.2.6.8 and 6.1.1.4'

loop_
_geom_angle_atom_site_label_1
_geom_angle_atom_site_label_2
_geom_angle_atom_site_label_3
_geom_angle
C1 Se1 N1 82.79(8)
C1 Se1 I1 97.14(6)
N1 Se1 I1 177.66(6)
C7 N1 C8 125.12(18)
C7 N1 Se1 114.01(15)
C8 N1 Se1 120.81(13)
C2 C1 C6 119.5(2)
C2 C1 Se1 127.76(17)
C6 C1 Se1 112.78(15)
C3 C2 C1 119.0(2)
C3 C2 H2A 120.5
C1 C2 H2A 120.5
C2 C3 C4 121.9(2)
C2 C3 H3A 119.1
C4 C3 H3A 119.1
C5 C4 C3 120.1(2)
C5 C4 H4A 120.0
C3 C4 H4A 120.0
C4 C5 C6 119.1(2)
C4 C5 H5A 120.4
C6 C5 H5A 120.4
C5 C6 C1 120.5(2)
C5 C6 C7 124.5(2)
C1 C6 C7 115.1(2)
N1 C7 C6 115.3(2)
N1 C7 H7A 122.3
C6 C7 H7A 122.3
C9 C8 C13 123.5(2)
C9 C8 N1 118.7(2)
C13 C8 N1 117.8(2)
C8 C9 C10 117.1(2)
C8 C9 C17 122.6(2)
C10 C9 C17 120.3(2)
C11 C10 C9 120.8(3)
C11 C10 H10A 119.6
C9 C10 H10A 119.6
C10 C11 C12 120.7(2)
C10 C11 H11A 119.7
C12 C11 H11A 119.7
C11 C12 C13 121.3(2)
C11 C12 H12A 119.3
C13 C12 H12A 119.3
C12 C13 C8 116.6(2)
C12 C13 C14 120.4(2)
C8 C13 C14 123.0(2)
C16 C14 C15 111.6(3)
C16 C14 C13 111.7(2)
C15 C14 C13 110.9(2)
C16 C14 H14A 107.5
C15 C14 H14A 107.5
C13 C14 H14A 107.5
C14 C15 H15A 109.5
C14 C15 H15B 109.5
H15A C15 H15B 109.5
C14 C15 H15C 109.5
H15A C15 H15C 109.5
H15B C15 H15C 109.5
C14 C16 H16A 109.5
C14 C16 H16B 109.5
H16A C16 H16B 109.5
C14 C16 H16C 109.5
H16A C16 H16C 109.5
H16B C16 H16C 109.5
C19 C17 C9 112.7(2)
C19 C17 C18 110.7(3)
C9 C17 C18 109.9(2)
C19 C17 H17A 107.8
C9 C17 H17A 107.8
C18 C17 H17A 107.8
C17 C18 H18A 109.5
C17 C18 H18B 109.5
H18A C18 H18B 109.5
C17 C18 H18C 109.5
H18A C18 H18C 109.5
H18B C18 H18C 109.5
C17 C19 H19A 109.5
C17 C19 H19B 109.5
H19A C19 H19B 109.5
C17 C19 H19C 109.5
H19A C19 H19C 109.5
H19B C19 H19C 109.5

loop_
_geom_bond_atom_site_label_1
_geom_bond_atom_site_label_2
_geom_bond_distance
Se1 C1 1.895(2)
Se1 N1 1.9993(17)
Se1 I1 2.9029(3)
N1 C7 1.288(3)
N1 C8 1.443(3)
C1 C2 1.390(3)
C1 C6 1.409(3)
C2 C3 1.380(3)
C2 H2A 0.9500
C3 C4 1.387(4)
C3 H3A 0.9500
C4 C5 1.374(3)
C4 H4A 0.9500
C5 C6 1.404(3)
C5 H5A 0.9500
C6 C7 1.426(3)
C7 H7A 0.9500
C8 C9 1.393(3)
C8 C13 1.401(3)
C9 C10 1.395(3)
C9 C17 1.520(4)
C10 C11 1.377(4)
C10 H10A 0.9500
C11 C12 1.379(4)
C11 H11A 0.9500
C12 C13 1.391(3)
C12 H12A 0.9500
C13 C14 1.519(4)
C14 C16 1.511(4)
C14 C15 1.519(4)
C14 H14A 1.0000
C15 H15A 0.9800
C15 H15B 0.9800
C15 H15C 0.9800
C16 H16A 0.9800
C16 H16B 0.9800
C16 H16C 0.9800
C17 C19 1.510(4)
C17 C18 1.538(4)
C17 H17A 1.0000
C18 H18A 0.9800
C18 H18B 0.9800
C18 H18C 0.9800
C19 H19A 0.9800
C19 H19B 0.9800
C19 H19C 0.9800

loop_
_geom_hbond_atom_site_label_D
_geom_hbond_atom_site_label_H
_geom_hbond_atom_site_label_A
_geom_hbond_distance_DH
_geom_hbond_distance_HA
_geom_hbond_distance_DA
_geom_hbond_angle_DHA
C2 H2A I1 0.95 2.90 3.583(2) 129.6

loop_
_geom_torsion_atom_site_label_1
_geom_torsion_atom_site_label_2
_geom_torsion_atom_site_label_3
_geom_torsion_atom_site_label_4
_geom_torsion
C1 Se1 N1 C7 -0.94(17)
C1 Se1 N1 C8 176.22(18)
N1 Se1 C1 C2 -178.7(2)
I1 Se1 C1 C2 3.6(2)
N1 Se1 C1 C6 0.56(16)
I1 Se1 C1 C6 -177.08(15)
C6 C1 C2 C3 1.3(4)
Se1 C1 C2 C3 -179.42(19)
C1 C2 C3 C4 0.5(4)
C2 C3 C4 C5 -1.6(4)
C3 C4 C5 C6 0.7(4)
C4 C5 C6 C1 1.2(4)
C4 C5 C6 C7 179.7(2)
C2 C1 C6 C5 -2.2(3)
Se1 C1 C6 C5 178.45(18)
C2 C1 C6 C7 179.2(2)
Se1 C1 C6 C7 -0.2(3)
C8 N1 C7 C6 -175.9(2)
Se1 N1 C7 C6 1.1(3)
C5 C6 C7 N1 -179.2(2)
C1 C6 C7 N1 -0.6(3)
C7 N1 C8 C9 -106.7(3)
Se1 N1 C8 C9 76.5(2)
C7 N1 C8 C13 75.4(3)
Se1 N1 C8 C13 -101.4(2)
C13 C8 C9 C10 -1.4(3)
N1 C8 C9 C10 -179.1(2)
C13 C8 C9 C17 177.0(2)
N1 C8 C9 C17 -0.8(3)
C8 C9 C10 C11 0.4(4)
C17 C9 C10 C11 -177.9(2)
C9 C10 C11 C12 0.0(4)
C10 C11 C12 C13 0.4(4)
C11 C12 C13 C8 -1.2(4)
C11 C12 C13 C14 178.3(2)
C9 C8 C13 C12 1.7(3)
N1 C8 C13 C12 179.5(2)
C9 C8 C13 C14 -177.7(2)
N1 C8 C13 C14 0.1(3)
C12 C13 C14 C16 -55.3(3)
C8 C13 C14 C16 124.1(3)
C12 C13 C14 C15 69.8(3)
C8 C13 C14 C15 -110.7(3)
C8 C9 C17 C19 128.6(3)
C10 C9 C17 C19 -53.1(4)
C8 C9 C17 C18 -107.4(3)
C10 C9 C17 C18 70.9(3)
